data_7244423
loop_
_publ_author_name
'Arakawa, Yuki'
'Ishida, Yuko'
'Shiba, Takuma'
'Igawa, Kazunobu'
'Sasaki, Shunsuke'
'Tsuji, Hideto'

_publ_section_title
;
 Effects of alkylthio groups on phase transitions of organic molecules and
 liquid crystals: a comparative study with alkyl and alkoxy groups
;
_journal_issue 10
_journal_name_full CrystEngComm
_journal_page_first 1877
_journal_page_last 1890
_journal_paper_doi 10.1039/D1CE01470F
_journal_volume 24
_journal_year 2022
_chemical_formula_moiety 'C14 H11 N S'
_chemical_formula_sum 'C14 H11 N S'
_chemical_formula_weight 225.30
_chemical_name_common 1SCB
_space_group_crystal_system monoclinic
_space_group_IT_number 7
_space_group_name_Hall 'P -2yc'
_space_group_name_H-M_alt 'P 1 c 1'
_atom_sites_solution_hydrogens geom
_atom_sites_solution_primary dual
_audit_creation_date 2021-07-21
_audit_creation_method
;
Olex2 1.2
(compiled 2018.05.29 svn.r3508 for OlexSys, GUI svn.r5506)
;
_audit_update_record
;
2021-07-21 deposited with the CCDC.	2022-01-28 downloaded from the CCDC.
;
_cell_angle_alpha 90
_cell_angle_beta 99.663(4)
_cell_angle_gamma 90
_cell_formula_units_Z 6
_cell_length_a 9.3222(3)
_cell_length_b 13.9997(5)
_cell_length_c 13.3672(5)
_cell_measurement_reflns_used 11540
_cell_measurement_temperature 120
_cell_measurement_theta_max 29.9540
_cell_measurement_theta_min 2.7980
_cell_volume 1719.78(11)
_computing_cell_refinement 'CrysAlisPro 1.171.39.46e (Rigaku OD, 2018)'
_computing_data_collection 'CrysAlisPro 1.171.39.46e (Rigaku OD, 2018)'
_computing_data_reduction 'CrysAlisPro 1.171.39.46e (Rigaku OD, 2018)'
_computing_molecular_graphics 'Olex2 (Dolomanov et al., 2009)'
_computing_publication_material 'Olex2 (Dolomanov et al., 2009)'
_computing_structure_refinement 'ShelXL (Sheldrick, 2015)'
_computing_structure_solution 'ShelXT (Sheldrick, 2015)'
_diffrn_ambient_temperature 120
_diffrn_detector 'Rigaku HyPix-6000 area detector'
_diffrn_detector_area_resol_mean 10.0
_diffrn_detector_type 'HPC area detector'
_diffrn_measured_fraction_theta_full 0.999
_diffrn_measured_fraction_theta_max 0.895
_diffrn_measurement_details
;
List of Runs (angles in degrees, time in seconds):

  # Type    Start    End  Width  t~exp~   \w     \q     \k     \f   Frames
#--------------------------------------------------------------------------
  1  \w    -16.00   9.00   0.50    3.53    --    5.00  45.00  60.00   50
  2  \w    -53.00 -27.00   0.50    3.53    --    5.00  45.00 150.00   52
  3  \w     59.00  90.00   0.50    3.53    --    5.00  45.00  60.00   62
  4  \w    -20.00   6.00   0.50    3.53    --  -10.20  45.00  90.00   52
  5  \w    -92.00 -57.00   0.50    3.53    --  -10.20  45.00  90.00   70
  6  \w     32.00  74.00   0.50    3.53    --  -10.20  45.00  90.00   84
  7  \w    -97.00  78.00   0.50    3.53    --  -10.20  45.00 150.00  350
  8  \w    -86.00  75.00   0.50    3.53    --  -10.20  45.00   0.00  322
;
_diffrn_measurement_device 'three-circle diffractometer'
_diffrn_measurement_device_type 'Rigaku AFC HyPix-6000'
_diffrn_measurement_method '\w scans'
_diffrn_orient_matrix_type 'CrysAlisPro convention (1999,Acta A55,543-557)'
_diffrn_orient_matrix_UB_11 -0.0373652000
_diffrn_orient_matrix_UB_12 -0.0373176000
_diffrn_orient_matrix_UB_13 0.0207697000
_diffrn_orient_matrix_UB_21 0.0466463000
_diffrn_orient_matrix_UB_22 -0.0340360000
_diffrn_orient_matrix_UB_23 -0.0172461000
_diffrn_orient_matrix_UB_31 0.0487710000
_diffrn_orient_matrix_UB_32 0.0039890000
_diffrn_orient_matrix_UB_33 0.0465864000
_diffrn_radiation_monochromator 'multi-layer mirror optics'
_diffrn_radiation_probe x-ray
_diffrn_radiation_type MoK\a
_diffrn_radiation_wavelength 0.71073
_diffrn_reflns_av_R_equivalents 0.0383
_diffrn_reflns_av_unetI/netI 0.0450
_diffrn_reflns_Laue_measured_fraction_full 0.999
_diffrn_reflns_Laue_measured_fraction_max 0.895
_diffrn_reflns_limit_h_max 12
_diffrn_reflns_limit_h_min -12
_diffrn_reflns_limit_k_max 19
_diffrn_reflns_limit_k_min -20
_diffrn_reflns_limit_l_max 17
_diffrn_reflns_limit_l_min -19
_diffrn_reflns_number 28710
_diffrn_reflns_point_group_measured_fraction_full 0.968
_diffrn_reflns_point_group_measured_fraction_max 0.799
_diffrn_reflns_theta_full 25.242
_diffrn_reflns_theta_max 31.048
_diffrn_reflns_theta_min 2.122
_diffrn_source 'rotating anode X-ray generator'
_diffrn_source_type FR-E+
_exptl_absorpt_coefficient_mu 0.251
_exptl_absorpt_correction_T_max 1.00000
_exptl_absorpt_correction_T_min 0.84905
_exptl_absorpt_correction_type analytical
_exptl_absorpt_process_details
;
CrysAlisPro 1.171.39.46e (Rigaku Oxford Diffraction, 2018)
Empirical absorption correction using spherical harmonics,
 implemented in SCALE3 ABSPACK scaling algorithm.
;
_exptl_crystal_colour 'clear light colourless'
_exptl_crystal_colour_lustre clear
_exptl_crystal_colour_modifier light
_exptl_crystal_colour_primary colourless
_exptl_crystal_density_diffrn 1.305
_exptl_crystal_description block
_exptl_crystal_F_000 708
_exptl_crystal_recrystallization_method 'Re-crystallisation from solvent'
_exptl_crystal_size_max 0.15
_exptl_crystal_size_mid 0.12
_exptl_crystal_size_min 0.1
_refine_diff_density_max 0.557
_refine_diff_density_min -0.245
_refine_diff_density_rms 0.057
_refine_ls_abs_structure_details
;
 Flack x determined using 2954 quotients [(I+)-(I-)]/[(I+)+(I-)]
 (Parsons, Flack and Wagner, Acta Cryst. B69 (2013) 249-259).
;
_refine_ls_abs_structure_Flack 0.18(3)
_refine_ls_extinction_method none
_refine_ls_goodness_of_fit_ref 0.916
_refine_ls_hydrogen_treatment constr
_refine_ls_matrix_type full
_refine_ls_number_parameters 436
_refine_ls_number_reflns 8798
_refine_ls_number_restraints 2
_refine_ls_restrained_S_all 0.916
_refine_ls_R_factor_all 0.0547
_refine_ls_R_factor_gt 0.0439
_refine_ls_shift/su_max 0.002
_refine_ls_shift/su_mean 0.000
_refine_ls_structure_factor_coef Fsqd
_refine_ls_weighting_details 'w=1/[\s^2^(Fo^2^)+(0.1000P)^2^] where P=(Fo^2^+2Fc^2^)/3'
_refine_ls_weighting_scheme calc
_refine_ls_wR_factor_gt 0.1201
_refine_ls_wR_factor_ref 0.1276
_reflns_Friedel_coverage 0.780
_reflns_Friedel_fraction_full 0.937
_reflns_Friedel_fraction_max 0.701
_reflns_number_gt 7504
_reflns_number_total 8798
_reflns_threshold_expression 'I > 2\s(I)'
_cod_data_source_file d1ce01470f2.cif
_cod_data_source_block 1scb-2
_cod_depositor_comments 'Adding full bibliography for 7244421--7244423.cif.'
_cod_database_code 7244423
_shelx_shelxl_version_number 2018/3
_chemical_oxdiff_formula C14H11NS
_chemical_oxdiff_usercomment '120 K'
_shelx_space_group_comment
;
The symmetry employed for this shelxl refinement is uniquely defined
by the following loop, which should always be used as a source of
symmetry information in preference to the above space-group names.
They are only intended as comments.
;
_shelx_estimated_absorpt_t_max 0.975
_shelx_estimated_absorpt_t_min 0.963
_reflns_odcompleteness_completeness 99.90
_reflns_odcompleteness_iscentric 1
_reflns_odcompleteness_theta 27.42
_olex2_refinement_description
;
1. Fixed Uiso
 At 1.2 times of:
  All C(H) groups
 At 1.5 times of:
  All C(H,H,H) groups
2.a Aromatic/amide H refined with riding coordinates:
 C2(H2), C3(H3), C5(H5), C6(H6), C8(H8), C9(H9), C11(H11), C12(H12), C30(H30),
 C31(H31), C33(H33), C34(H34), C36(H36), C37(H37), C39(H39), C40(H40), C16(H16),
  C17(H17), C19(H19), C20(H20), C22(H22), C23(H23), C25(H25), C26(H26)
2.b Idealised Me refined as rotating group:
 C14(H14A,H14B,H14C), C42(H42A,H42B,H42C), C28(H28A,H28B,H28C)
;
_olex2_submission_special_instructions 'No special instructions were received'
_oxdiff_exptl_absorpt_empirical_details
;
Empirical correction (ABSPACK) includes:
- Absorption correction using spherical harmonics
- Frame scaling
;
_oxdiff_exptl_absorpt_empirical_full_max 1.151
_oxdiff_exptl_absorpt_empirical_full_min 0.888

loop_
_space_group_symop_operation_xyz
'x, y, z'
'x, -y, z+1/2'

loop_
_atom_site_label
_atom_site_type_symbol
_atom_site_fract_x
_atom_site_fract_y
_atom_site_fract_z
_atom_site_U_iso_or_equiv
_atom_site_adp_type
_atom_site_occupancy
_atom_site_site_symmetry_order
_atom_site_calc_flag
_atom_site_refinement_flags_posn
_atom_site_refinement_flags_adp
_atom_site_refinement_flags_occupancy
_atom_site_disorder_assembly
_atom_site_disorder_group
S1 S 0.38225(7) 0.43074(5) 0.27636(6) 0.02528(18) Uani 1 1 d . . . . .
N1 N 1.1720(4) 0.4376(3) 1.0289(3) 0.0452(8) Uani 1 1 d . . . . .
C1 C 0.5056(3) 0.42456(19) 0.3910(2) 0.0206(6) Uani 1 1 d . . . . .
C2 C 0.5018(3) 0.4994(2) 0.4595(2) 0.0255(6) Uani 1 1 d . . . . .
H2 H 0.431516 0.548612 0.443675 0.031 Uiso 1 1 calc R . . . .
C3 C 0.5980(3) 0.5032(2) 0.5496(2) 0.0248(6) Uani 1 1 d . . . . .
H3 H 0.592746 0.554879 0.594922 0.030 Uiso 1 1 calc R . . . .
C4 C 0.7031(4) 0.43257(19) 0.5757(2) 0.0220(6) Uani 1 1 d . . . . .
C5 C 0.7074(3) 0.3576(2) 0.5072(2) 0.0270(6) Uani 1 1 d . . . . .
H5 H 0.778455 0.308873 0.522918 0.032 Uiso 1 1 calc R . . . .
C6 C 0.6093(3) 0.3530(2) 0.4161(2) 0.0278(6) Uani 1 1 d . . . . .
H6 H 0.613339 0.300967 0.371112 0.033 Uiso 1 1 calc R . . . .
C7 C 0.8067(3) 0.43590(19) 0.6717(3) 0.0216(6) Uani 1 1 d . . . . .
C8 C 0.7630(3) 0.4681(2) 0.7605(2) 0.0289(6) Uani 1 1 d . . . . .
H8 H 0.666235 0.490559 0.757726 0.035 Uiso 1 1 calc R . . . .
C9 C 0.8557(3) 0.4684(2) 0.8519(2) 0.0314(7) Uani 1 1 d . . . . .
H9 H 0.822652 0.489729 0.911599 0.038 Uiso 1 1 calc R . . . .
C10 C 0.9979(4) 0.4374(2) 0.8564(3) 0.0263(7) Uani 1 1 d . . . . .
C11 C 1.0464(3) 0.4072(2) 0.7690(3) 0.0268(6) Uani 1 1 d . . . . .
H11 H 1.144215 0.386911 0.771908 0.032 Uiso 1 1 calc R . . . .
C12 C 0.9518(3) 0.4068(2) 0.6782(2) 0.0257(6) Uani 1 1 d . . . . .
H12 H 0.985665 0.386396 0.618498 0.031 Uiso 1 1 calc R . . . .
C13 C 1.0950(4) 0.4375(2) 0.9520(3) 0.0316(8) Uani 1 1 d . . . . .
C14 C 0.4049(4) 0.3179(2) 0.2167(3) 0.0337(7) Uani 1 1 d . . . . .
H14A H 0.338305 0.314303 0.151785 0.051 Uiso 1 1 calc GR . . . .
H14B H 0.383192 0.265892 0.261011 0.051 Uiso 1 1 calc GR . . . .
H14C H 0.505416 0.311845 0.204919 0.051 Uiso 1 1 calc GR . . . .
S3 S -0.17187(8) 0.23007(6) 0.21296(7) 0.0341(2) Uani 1 1 d . . . . .
N3 N 0.5658(4) 0.2481(2) 0.9919(3) 0.0466(8) Uani 1 1 d . . . . .
C29 C -0.0522(3) 0.2385(2) 0.3290(2) 0.0266(6) Uani 1 1 d . . . . .
C30 C -0.0724(4) 0.1752(2) 0.4043(2) 0.0337(7) Uani 1 1 d . . . . .
H30 H -0.148639 0.129523 0.391583 0.040 Uiso 1 1 calc R . . . .
C31 C 0.0170(3) 0.1772(2) 0.4986(2) 0.0304(6) Uani 1 1 d . . . . .
H31 H 0.000402 0.133069 0.549387 0.036 Uiso 1 1 calc R . . . .
C32 C 0.1302(3) 0.2425(2) 0.5201(3) 0.0243(6) Uani 1 1 d . . . . .
C33 C 0.1511(3) 0.3052(2) 0.4434(2) 0.0304(6) Uani 1 1 d . . . . .
H33 H 0.228660 0.349948 0.455829 0.036 Uiso 1 1 calc R . . . .
C34 C 0.0621(3) 0.3044(2) 0.3491(3) 0.0312(7) Uani 1 1 d . . . . .
H34 H 0.078739 0.348548 0.298260 0.037 Uiso 1 1 calc R . . . .
C35 C 0.2268(3) 0.2440(2) 0.6217(2) 0.0239(6) Uani 1 1 d . . . . .
C36 C 0.2073(3) 0.1783(2) 0.6962(3) 0.0342(7) Uani 1 1 d . . . . .
H36 H 0.133032 0.131447 0.681457 0.041 Uiso 1 1 calc R . . . .
C37 C 0.2937(4) 0.1793(2) 0.7916(3) 0.0356(7) Uani 1 1 d . . . . .
H37 H 0.279506 0.133866 0.841780 0.043 Uiso 1 1 calc R . . . .
C38 C 0.4046(3) 0.2506(2) 0.8122(2) 0.0275(7) Uani 1 1 d . . . . .
C39 C 0.4244(3) 0.3132(2) 0.7404(3) 0.0308(6) Uani 1 1 d . . . . .
H39 H 0.500233 0.359112 0.754012 0.037 Uiso 1 1 calc R . . . .
C40 C 0.3361(3) 0.3120(2) 0.6467(3) 0.0299(6) Uani 1 1 d . . . . .
H40 H 0.350160 0.358745 0.597817 0.036 Uiso 1 1 calc R . . . .
C41 C 0.4934(4) 0.2483(2) 0.9124(3) 0.0335(7) Uani 1 1 d . . . . .
C42 C -0.0915(4) 0.3052(3) 0.1291(3) 0.0399(8) Uani 1 1 d . . . . .
H42A H -0.152122 0.304533 0.061687 0.060 Uiso 1 1 calc GR . . . .
H42B H 0.005972 0.281496 0.124211 0.060 Uiso 1 1 calc GR . . . .
H42C H -0.084477 0.370613 0.155517 0.060 Uiso 1 1 calc GR . . . .
S2 S 0.84928(7) 0.06481(6) 0.73178(6) 0.02785(19) Uani 1 1 d . . . . .
N2 N 0.0827(4) 0.0837(3) -0.0291(3) 0.0449(8) Uani 1 1 d . . . . .
C15 C 0.7213(4) 0.0695(2) 0.6187(3) 0.0257(7) Uani 1 1 d . . . . .
C16 C 0.7368(3) 0.0014(2) 0.5445(2) 0.0258(6) Uani 1 1 d . . . . .
H16 H 0.812904 -0.044388 0.556871 0.031 Uiso 1 1 calc R . . . .
C17 C 0.6411(3) 0.0009(2) 0.4530(2) 0.0255(6) Uani 1 1 d . . . . .
H17 H 0.652806 -0.045046 0.402690 0.031 Uiso 1 1 calc R . . . .
C18 C 0.5274(3) 0.06744(19) 0.4339(3) 0.0212(6) Uani 1 1 d . . . . .
C19 C 0.5132(3) 0.1329(2) 0.5088(2) 0.0251(6) Uani 1 1 d . . . . .
H19 H 0.435681 0.177721 0.497400 0.030 Uiso 1 1 calc R . . . .
C20 C 0.6082(3) 0.1352(2) 0.5997(2) 0.0255(6) Uani 1 1 d . . . . .
H20 H 0.596397 0.181685 0.649442 0.031 Uiso 1 1 calc R . . . .
C21 C 0.4299(4) 0.06979(19) 0.3350(3) 0.0228(6) Uani 1 1 d . . . . .
C22 C 0.4879(3) 0.0612(2) 0.2445(2) 0.0256(6) Uani 1 1 d . . . . .
H22 H 0.589586 0.052202 0.248079 0.031 Uiso 1 1 calc R . . . .
C23 C 0.4002(3) 0.0657(2) 0.1518(2) 0.0282(6) Uani 1 1 d . . . . .
H23 H 0.441351 0.060688 0.091596 0.034 Uiso 1 1 calc R . . . .
C24 C 0.2494(3) 0.0775(2) 0.1454(3) 0.0241(6) Uani 1 1 d . . . . .
C25 C 0.1900(3) 0.0859(2) 0.2346(3) 0.0252(6) Uani 1 1 d . . . . .
H25 H 0.088003 0.093799 0.231049 0.030 Uiso 1 1 calc R . . . .
C26 C 0.2799(3) 0.08268(19) 0.3272(2) 0.0235(6) Uani 1 1 d . . . . .
H26 H 0.239033 0.089370 0.387344 0.028 Uiso 1 1 calc R . . . .
C27 C 0.1567(4) 0.0815(2) 0.0485(3) 0.0314(7) Uani 1 1 d . . . . .
C28 C 0.8262(4) 0.1778(2) 0.7892(3) 0.0370(7) Uani 1 1 d . . . . .
H28A H 0.841139 0.229111 0.742250 0.055 Uiso 1 1 calc GR . . . .
H28B H 0.897154 0.184010 0.851855 0.055 Uiso 1 1 calc GR . . . .
H28C H 0.727483 0.182091 0.805119 0.055 Uiso 1 1 calc GR . . . .

loop_
_atom_site_aniso_label
_atom_site_aniso_U_11
_atom_site_aniso_U_22
_atom_site_aniso_U_33
_atom_site_aniso_U_23
_atom_site_aniso_U_13
_atom_site_aniso_U_12
S1 0.0228(4) 0.0224(3) 0.0305(4) 0.0031(3) 0.0042(3) -0.0003(3)
N1 0.0340(16) 0.064(2) 0.0363(19) 0.0020(14) 0.0027(14) 0.0006(14)
C1 0.0180(13) 0.0203(14) 0.0245(15) 0.0064(10) 0.0068(12) -0.0001(9)
C2 0.0233(13) 0.0238(13) 0.0319(16) 0.0026(12) 0.0120(11) 0.0041(11)
C3 0.0263(13) 0.0223(13) 0.0284(15) -0.0019(11) 0.0119(12) 0.0037(11)
C4 0.0270(15) 0.0204(13) 0.0211(15) 0.0026(10) 0.0114(12) 0.0005(10)
C5 0.0320(15) 0.0202(13) 0.0293(15) 0.0013(11) 0.0064(12) 0.0068(11)
C6 0.0342(15) 0.0198(12) 0.0308(15) -0.0004(11) 0.0094(12) 0.0044(11)
C7 0.0246(15) 0.0181(13) 0.0244(15) -0.0008(10) 0.0109(12) 0.0005(10)
C8 0.0236(14) 0.0371(16) 0.0292(15) -0.0036(13) 0.0139(12) 0.0047(12)
C9 0.0259(14) 0.0431(18) 0.0273(15) -0.0056(13) 0.0107(12) 0.0040(13)
C10 0.0240(15) 0.0246(14) 0.0309(17) -0.0002(12) 0.0060(13) 0.0009(11)
C11 0.0236(14) 0.0259(13) 0.0323(17) 0.0006(12) 0.0085(12) 0.0027(11)
C12 0.0276(15) 0.0237(13) 0.0288(16) -0.0013(12) 0.0130(13) 0.0050(11)
C13 0.0273(16) 0.0379(17) 0.0306(18) 0.0012(13) 0.0081(14) 0.0024(13)
C14 0.0422(18) 0.0254(15) 0.0316(16) -0.0031(12) 0.0010(14) -0.0031(13)
S3 0.0288(4) 0.0392(4) 0.0341(4) -0.0059(4) 0.0052(3) -0.0045(3)
N3 0.0563(19) 0.0349(15) 0.0451(18) 0.0017(14) -0.0017(16) 0.0025(14)
C29 0.0244(14) 0.0248(14) 0.0318(16) -0.0066(12) 0.0082(12) 0.0009(11)
C30 0.0346(16) 0.0332(16) 0.0366(17) -0.0090(13) 0.0158(14) -0.0136(13)
C31 0.0315(15) 0.0301(15) 0.0318(15) -0.0019(12) 0.0114(12) -0.0068(12)
C32 0.0217(13) 0.0223(13) 0.0318(17) -0.0052(12) 0.0131(12) 0.0001(11)
C33 0.0279(14) 0.0255(14) 0.0386(17) 0.0005(12) 0.0080(12) -0.0058(11)
C34 0.0274(15) 0.0254(14) 0.0411(18) 0.0004(13) 0.0067(13) -0.0021(11)
C35 0.0258(13) 0.0186(12) 0.0308(16) -0.0018(11) 0.0148(12) 0.0003(11)
C36 0.0309(15) 0.0261(14) 0.0465(19) 0.0006(14) 0.0091(14) -0.0112(12)
C37 0.0408(17) 0.0282(15) 0.0375(17) 0.0089(13) 0.0057(14) -0.0062(13)
C38 0.0162(13) 0.0377(16) 0.0278(15) -0.0188(13) 0.0011(11) 0.0070(12)
C39 0.0312(15) 0.0247(14) 0.0374(17) -0.0038(12) 0.0084(12) -0.0034(11)
C40 0.0307(15) 0.0279(15) 0.0331(16) -0.0057(12) 0.0111(12) -0.0071(12)
C41 0.0367(19) 0.0250(14) 0.0386(18) 0.0003(14) 0.0065(15) 0.0022(13)
C42 0.0402(18) 0.0402(18) 0.0387(18) 0.0064(14) 0.0045(15) -0.0015(14)
S2 0.0203(3) 0.0307(4) 0.0327(4) 0.0072(3) 0.0050(3) 0.0000(3)
N2 0.0408(18) 0.058(2) 0.0339(17) -0.0016(15) -0.0002(14) 0.0009(15)
C15 0.0233(15) 0.0273(15) 0.0290(17) 0.0073(12) 0.0118(13) -0.0012(11)
C16 0.0245(13) 0.0210(13) 0.0338(16) 0.0085(12) 0.0103(12) 0.0054(11)
C17 0.0258(13) 0.0221(13) 0.0315(15) 0.0017(12) 0.0132(11) 0.0020(11)
C18 0.0185(14) 0.0208(13) 0.0267(15) 0.0050(11) 0.0111(12) 0.0021(10)
C19 0.0264(14) 0.0247(13) 0.0260(14) 0.0031(11) 0.0097(11) 0.0053(11)
C20 0.0276(14) 0.0229(13) 0.0273(14) 0.0016(11) 0.0081(11) 0.0031(11)
C21 0.0285(16) 0.0168(13) 0.0252(16) 0.0015(10) 0.0103(13) 0.0033(10)
C22 0.0215(13) 0.0312(14) 0.0257(14) -0.0012(11) 0.0089(11) 0.0054(11)
C23 0.0311(15) 0.0306(15) 0.0260(15) -0.0006(12) 0.0136(12) 0.0050(11)
C24 0.0270(16) 0.0205(13) 0.0261(15) -0.0007(11) 0.0080(13) 0.0018(10)
C25 0.0226(14) 0.0226(13) 0.0326(16) -0.0042(12) 0.0109(12) 0.0012(10)
C26 0.0251(14) 0.0199(12) 0.0284(16) 0.0000(11) 0.0129(12) 0.0007(10)
C27 0.0315(17) 0.0299(15) 0.0344(18) -0.0010(13) 0.0098(14) 0.0003(12)
C28 0.0400(17) 0.0310(16) 0.0363(18) 0.0049(14) -0.0043(14) -0.0023(14)

loop_
_atom_type_symbol
_atom_type_description
_atom_type_scat_dispersion_real
_atom_type_scat_dispersion_imag
_atom_type_scat_source
C C 0.0033 0.0016 'International Tables Vol C Tables 4.2.6.8 and 6.1.1.4'
H H 0.0000 0.0000 'International Tables Vol C Tables 4.2.6.8 and 6.1.1.4'
N N 0.0061 0.0033 'International Tables Vol C Tables 4.2.6.8 and 6.1.1.4'
S S 0.1246 0.1234 'International Tables Vol C Tables 4.2.6.8 and 6.1.1.4'

loop_
_geom_angle_atom_site_label_1
_geom_angle_atom_site_label_2
_geom_angle_atom_site_label_3
_geom_angle
_geom_angle_site_symmetry_1
_geom_angle_site_symmetry_3
_geom_angle_publ_flag
C1 S1 C14 103.59(14) . . ?
C2 C1 S1 116.8(2) . . ?
C6 C1 S1 124.9(2) . . ?
C6 C1 C2 118.3(3) . . ?
C3 C2 C1 121.2(3) . . ?
C2 C3 C4 121.2(3) . . ?
C3 C4 C5 117.7(3) . . ?
C3 C4 C7 121.7(3) . . ?
C5 C4 C7 120.6(3) . . ?
C6 C5 C4 121.3(3) . . ?
C1 C6 C5 120.2(3) . . ?
C8 C7 C4 120.7(3) . . ?
C8 C7 C12 117.3(3) . . ?
C12 C7 C4 122.0(3) . . ?
C9 C8 C7 121.9(3) . . ?
C8 C9 C10 119.5(3) . . ?
C9 C10 C11 120.2(3) . . ?
C9 C10 C13 119.6(3) . . ?
C11 C10 C13 120.2(3) . . ?
C12 C11 C10 119.6(3) . . ?
C11 C12 C7 121.5(3) . . ?
N1 C13 C10 179.5(4) . . ?
C29 S3 C42 104.08(15) . . ?
C30 C29 S3 117.2(2) . . ?
C30 C29 C34 118.4(3) . . ?
C34 C29 S3 124.3(3) . . ?
C29 C30 C31 121.0(3) . . ?
C32 C31 C30 121.3(3) . . ?
C31 C32 C35 121.1(3) . . ?
C33 C32 C31 117.3(3) . . ?
C33 C32 C35 121.5(3) . . ?
C34 C33 C32 122.0(3) . . ?
C33 C34 C29 119.9(3) . . ?
C36 C35 C32 120.6(3) . . ?
C36 C35 C40 117.3(3) . . ?
C40 C35 C32 122.1(3) . . ?
C37 C36 C35 121.7(3) . . ?
C36 C37 C38 118.2(3) . . ?
C37 C38 C41 116.4(3) . . ?
C39 C38 C37 120.1(3) . . ?
C39 C38 C41 123.5(3) . . ?
C38 C39 C40 120.7(3) . . ?
C39 C40 C35 121.9(3) . . ?
N3 C41 C38 178.6(4) . . ?
C15 S2 C28 102.86(15) . . ?
C16 C15 S2 116.5(2) . . ?
C20 C15 S2 124.4(3) . . ?
C20 C15 C16 119.1(3) . . ?
C17 C16 C15 120.0(3) . . ?
C16 C17 C18 120.7(3) . . ?
C17 C18 C21 120.8(3) . . ?
C19 C18 C17 118.1(3) . . ?
C19 C18 C21 121.1(3) . . ?
C20 C19 C18 121.9(3) . . ?
C19 C20 C15 120.1(3) . . ?
C22 C21 C18 120.0(3) . . ?
C26 C21 C18 121.9(3) . . ?
C26 C21 C22 118.0(3) . . ?
C23 C22 C21 121.2(3) . . ?
C22 C23 C24 120.0(3) . . ?
C23 C24 C27 120.4(3) . . ?
C25 C24 C23 119.6(3) . . ?
C25 C24 C27 120.1(3) . . ?
C26 C25 C24 119.7(3) . . ?
C25 C26 C21 121.6(3) . . ?
N2 C27 C24 179.2(4) . . ?

loop_
_geom_bond_atom_site_label_1
_geom_bond_atom_site_label_2
_geom_bond_distance
_geom_bond_site_symmetry_2
_geom_bond_publ_flag
S1 C1 1.756(3) . ?
S1 C14 1.798(3) . ?
N1 C13 1.150(5) . ?
C1 C2 1.396(4) . ?
C1 C6 1.393(4) . ?
C2 C3 1.377(4) . ?
C3 C4 1.394(4) . ?
C4 C5 1.397(4) . ?
C4 C7 1.472(5) . ?
C5 C6 1.396(4) . ?
C7 C8 1.393(4) . ?
C7 C12 1.402(4) . ?
C8 C9 1.373(4) . ?
C9 C10 1.386(4) . ?
C10 C11 1.388(5) . ?
C10 C13 1.437(5) . ?
C11 C12 1.375(5) . ?
S3 C29 1.756(3) . ?
S3 C42 1.790(3) . ?
N3 C41 1.159(5) . ?
C29 C30 1.377(4) . ?
C29 C34 1.402(4) . ?
C30 C31 1.390(4) . ?
C31 C32 1.389(4) . ?
C32 C33 1.388(4) . ?
C32 C35 1.499(5) . ?
C33 C34 1.388(5) . ?
C35 C36 1.390(4) . ?
C35 C40 1.393(4) . ?
C36 C37 1.390(5) . ?
C37 C38 1.430(4) . ?
C38 C39 1.336(5) . ?
C38 C41 1.452(5) . ?
C39 C40 1.379(4) . ?
S2 C15 1.763(4) . ?
S2 C28 1.787(4) . ?
N2 C27 1.145(5) . ?
C15 C16 1.400(5) . ?
C15 C20 1.390(4) . ?
C16 C17 1.388(4) . ?
C17 C18 1.402(4) . ?
C18 C19 1.380(4) . ?
C18 C21 1.474(5) . ?
C19 C20 1.379(4) . ?
C21 C22 1.410(4) . ?
C21 C26 1.397(4) . ?
C22 C23 1.367(4) . ?
C23 C24 1.404(4) . ?
C24 C25 1.401(4) . ?
C24 C27 1.433(5) . ?
C25 C26 1.375(5) . ?
